data_7063753
loop_
_publ_author_name
'Tolstikov, Svyatoslav E.'
'Kolesnikov, Andrey E.'
'Smirnova, Kristina A.'
'Letyagin, Gleb A.'
'Bogomyakov, Artem S.'
'Romanenko, Galina V.'
'Ovcharenko, Victor I.'

_publ_section_title
;
 Heterospin molecular complexes of Cu(hfac)2 with pyridyl-substituted
 nitronyl nitroxides: peculiarities of structure and magnetic properties
;
_journal_issue 18
_journal_name_full 'New Journal of Chemistry'
_journal_page_first 7655
_journal_page_last 7660
_journal_paper_doi 10.1039/D5NJ00967G
_journal_volume 49
_journal_year 2025
_chemical_formula_sum 'C24 H22 Cu F12 N3 O7'
_chemical_formula_weight 755.98
_space_group_crystal_system monoclinic
_space_group_IT_number 14
_space_group_name_Hall '-P 2ybc'
_space_group_name_H-M_alt 'P 1 21/c 1'
_atom_sites_solution_hydrogens geom
_audit_block_doi 10.5517/ccdc.csd.cc2bjc5f
_audit_creation_method SHELXL-2018/3
_audit_update_record
;
2022-03-22 deposited with the CCDC.	2025-04-09 downloaded from the CCDC.
;
_cell_angle_alpha 90
_cell_angle_beta 101.305(2)
_cell_angle_gamma 90
_cell_formula_units_Z 4
_cell_length_a 14.2166(6)
_cell_length_b 18.8967(7)
_cell_length_c 11.7669(5)
_cell_measurement_reflns_used 4197
_cell_measurement_temperature 296(2)
_cell_measurement_theta_max 23.33
_cell_measurement_theta_min 2.32
_cell_volume 3099.8(2)
_computing_cell_refinement 'Bruker SAINT'
_computing_data_collection 'Bruker APEX2'
_computing_data_reduction 'Bruker SAINT'
_computing_molecular_graphics 'Bruker SHELXTL'
_computing_publication_material 'Bruker SHELXTL'
_computing_structure_refinement 'SHELXL-2018/3 (Sheldrick, 2018)'
_computing_structure_solution 'SHELXS-97 (Sheldrick, 2008)'
_diffrn_ambient_temperature 296(2)
_diffrn_measured_fraction_theta_full 0.998
_diffrn_measured_fraction_theta_max 0.994
_diffrn_measurement_device_type 'Bruker APEX-II CCD'
_diffrn_measurement_method '\f and \w scans'
_diffrn_radiation_type MoK\a
_diffrn_radiation_wavelength 0.71073
_diffrn_reflns_av_R_equivalents 0.0730
_diffrn_reflns_av_unetI/netI 0.1097
_diffrn_reflns_Laue_measured_fraction_full 0.998
_diffrn_reflns_Laue_measured_fraction_max 0.994
_diffrn_reflns_limit_h_max 16
_diffrn_reflns_limit_h_min -18
_diffrn_reflns_limit_k_max 25
_diffrn_reflns_limit_k_min -23
_diffrn_reflns_limit_l_max 15
_diffrn_reflns_limit_l_min -15
_diffrn_reflns_number 29676
_diffrn_reflns_point_group_measured_fraction_full 0.998
_diffrn_reflns_point_group_measured_fraction_max 0.994
_diffrn_reflns_theta_full 25.242
_diffrn_reflns_theta_max 28.293
_diffrn_reflns_theta_min 1.815
_exptl_absorpt_coefficient_mu 0.823
_exptl_absorpt_correction_T_max 0.3031
_exptl_absorpt_correction_T_min 0.2634
_exptl_absorpt_correction_type multi-scan
_exptl_absorpt_process_details sadabs
_exptl_crystal_colour green_brown
_exptl_crystal_density_diffrn 1.620
_exptl_crystal_description block
_exptl_crystal_F_000 1520
_exptl_crystal_size_max 0.28
_exptl_crystal_size_mid 0.18
_exptl_crystal_size_min 0.12
_refine_diff_density_max 0.394
_refine_diff_density_min -0.506
_refine_diff_density_rms 0.055
_refine_ls_extinction_method none
_refine_ls_goodness_of_fit_ref 0.799
_refine_ls_hydrogen_treatment constr
_refine_ls_matrix_type full
_refine_ls_number_parameters 505
_refine_ls_number_reflns 7649
_refine_ls_number_restraints 0
_refine_ls_restrained_S_all 0.799
_refine_ls_R_factor_all 0.1256
_refine_ls_R_factor_gt 0.0423
_refine_ls_shift/su_max 0.001
_refine_ls_shift/su_mean 0.000
_refine_ls_structure_factor_coef Fsqd
_refine_ls_weighting_details 'w=1/[\s^2^(Fo^2^)+(0.0361P)^2^] where P=(Fo^2^+2Fc^2^)/3'
_refine_ls_weighting_scheme calc
_refine_ls_wR_factor_gt 0.0764
_refine_ls_wR_factor_ref 0.0927
_reflns_Friedel_coverage 0.000
_reflns_number_gt 3340
_reflns_number_total 7649
_reflns_threshold_expression 'I > 2\s(I)'
_cod_data_source_file d5nj00967g2.cif
_cod_data_source_block 090s
_cod_depositor_comments 'Adding full bibliography for 7063753--7063771.cif.'
_cod_original_sg_symbol_H-M 'P 21/c'
_cod_database_code 7063753
_shelx_shelxl_version_number 2018/3
_shelx_space_group_comment
; 
The symmetry employed for this shelxl refinement is uniquely defined 
by the following loop, which should always be used as a source of 
symmetry information in preference to the above space-group names. 
They are only intended as comments. 
;

loop_
_space_group_symop_operation_xyz
'x, y, z'
'-x, y+1/2, -z+1/2'
'-x, -y, -z'
'x, -y-1/2, z-1/2'

loop_
_atom_site_label
_atom_site_type_symbol
_atom_site_fract_x
_atom_site_fract_y
_atom_site_fract_z
_atom_site_U_iso_or_equiv
_atom_site_adp_type
_atom_site_occupancy
_atom_site_site_symmetry_order
_atom_site_calc_flag
_atom_site_refinement_flags_posn
_atom_site_refinement_flags_adp
_atom_site_refinement_flags_occupancy
_atom_site_disorder_assembly
_atom_site_disorder_group
Cu Cu 0.29817(2) 0.49661(2) 0.42235(3) 0.04301(12) Uani 1 1 d . . . . .
O1 O 0.24255(14) 0.41289(10) 0.33103(17) 0.0638(6) Uani 1 1 d . . . . .
C1 C 0.1362(4) 0.3334(2) 0.2243(5) 0.0813(11) Uani 1 1 d . . . . .
F1 F 0.166(2) 0.3090(6) 0.1335(19) 0.155(6) Uani 0.5 1 d . . P A 1
F2 F 0.0436(7) 0.3242(6) 0.194(2) 0.141(6) Uani 0.5 1 d . . P A 1
F3 F 0.162(2) 0.2873(6) 0.3097(15) 0.195(10) Uani 0.5 1 d . . P A 1
F1A F 0.0795(19) 0.3265(5) 0.1270(14) 0.153(5) Uani 0.5 1 d . . P A 2
F2A F 0.0937(15) 0.3080(6) 0.2982(15) 0.129(4) Uani 0.5 1 d . . P A 2
F3A F 0.2092(7) 0.2946(7) 0.224(2) 0.126(4) Uani 0.5 1 d . . P A 2
C2 C 0.1658(2) 0.40892(18) 0.2564(3) 0.0552(8) Uani 1 1 d . . . . .
C3 C 0.1098(2) 0.46249(19) 0.2028(2) 0.0613(9) Uani 1 1 d . . . . .
H3A H 0.054870 0.450492 0.149269 0.074 Uiso 1 1 calc R U . . .
C4 C 0.1296(2) 0.53390(18) 0.2233(2) 0.0501(8) Uani 1 1 d . . . . .
C5 C 0.0703(3) 0.5874(2) 0.1419(3) 0.0740(10) Uani 1 1 d . . . . .
F4 F 0.1117(2) 0.60217(17) 0.0563(2) 0.1718(13) Uani 1 1 d . . . . .
F5 F -0.01688(16) 0.56529(12) 0.09550(18) 0.1205(8) Uani 1 1 d . . . . .
F6 F 0.05685(16) 0.64648(12) 0.1935(2) 0.1110(8) Uani 1 1 d . . . . .
O2 O 0.19338(13) 0.56087(10) 0.29658(15) 0.0575(5) Uani 1 1 d . . . . .
O3 O 0.21441(13) 0.47613(10) 0.53278(17) 0.0571(5) Uani 1 1 d . . . . .
C6 C 0.0991(4) 0.4061(3) 0.5912(7) 0.0920(16) Uani 1 1 d . . . . .
F7 F 0.0387(6) 0.4178(6) 0.4821(10) 0.122(4) Uani 0.5 1 d . . P B 1
F8 F 0.0750(7) 0.3416(3) 0.6129(10) 0.090(3) Uani 0.5 1 d . . P B 1
F9 F 0.0771(12) 0.4472(8) 0.6675(18) 0.157(7) Uani 0.5 1 d . . P B 1
F7A F 0.1045(10) 0.3663(13) 0.6886(16) 0.268(9) Uani 0.5 1 d . . P B 2
F8A F 0.0560(11) 0.3680(14) 0.530(2) 0.298(14) Uani 0.5 1 d . . P B 2
F9A F 0.0563(9) 0.4578(8) 0.6125(16) 0.136(7) Uani 0.5 1 d . . P B 2
C7 C 0.2013(2) 0.41518(17) 0.5715(3) 0.0559(8) Uani 1 1 d . . . . .
C8 C 0.2634(2) 0.35936(16) 0.5928(3) 0.0617(9) Uani 1 1 d . . . . .
H8A H 0.242908 0.318063 0.623491 0.074 Uiso 1 1 calc R U . . .
C9 C 0.3566(2) 0.36176(16) 0.5705(2) 0.0530(8) Uani 1 1 d . . . . .
C10 C 0.4151(4) 0.2930(2) 0.5881(5) 0.0819(12) Uani 1 1 d . . . . .
F10 F 0.5011(8) 0.3007(7) 0.5817(17) 0.129(7) Uani 0.5 1 d . . P C 1
F11 F 0.3741(8) 0.2424(6) 0.5372(13) 0.118(4) Uani 0.5 1 d . . P C 1
F12 F 0.4229(8) 0.2750(5) 0.7081(6) 0.113(3) Uani 0.5 1 d . . P C 1
F10A F 0.5004(9) 0.2998(8) 0.6352(18) 0.169(9) Uani 0.5 1 d . . P C 2
F11A F 0.4275(13) 0.2688(7) 0.4777(6) 0.156(3) Uani 0.5 1 d . . P C 2
F12A F 0.3785(10) 0.2406(6) 0.623(2) 0.166(7) Uani 0.5 1 d . . P C 2
O4 O 0.39664(13) 0.41249(10) 0.53592(15) 0.0541(5) Uani 1 1 d . . . . .
O1R O 0.35263(11) 0.58207(9) 0.50905(13) 0.0391(4) Uani 1 1 d . . . . .
N2R N 0.33224(14) 0.60190(11) 0.60723(17) 0.0384(5) Uani 1 1 d . . . . .
C3R C 0.26574(19) 0.66251(14) 0.6162(2) 0.0434(7) Uani 1 1 d . . . . .
C4R C 0.3236(2) 0.72906(15) 0.6033(2) 0.0653(9) Uani 1 1 d . . . . .
H4RA H 0.284841 0.770132 0.608265 0.098 Uiso 1 1 calc R U . . .
H4RB H 0.379566 0.730506 0.663952 0.098 Uiso 1 1 calc R U . . .
H4RC H 0.342662 0.728402 0.529408 0.098 Uiso 1 1 calc R U . . .
C5R C 0.17661(19) 0.65714(15) 0.5226(2) 0.0553(8) Uani 1 1 d . . . . .
H5RA H 0.134755 0.696133 0.529334 0.083 Uiso 1 1 calc R U . . .
H5RB H 0.194250 0.658409 0.447973 0.083 Uiso 1 1 calc R U . . .
H5RC H 0.144182 0.613465 0.531096 0.083 Uiso 1 1 calc R U . . .
C6R C 0.2488(2) 0.65088(16) 0.7415(2) 0.0527(8) Uani 1 1 d . . . . .
C7R C 0.2363(2) 0.71796(18) 0.8073(3) 0.0866(12) Uani 1 1 d . . . . .
H7RA H 0.176760 0.740178 0.772969 0.130 Uiso 1 1 calc R U . . .
H7RB H 0.235718 0.706513 0.886671 0.130 Uiso 1 1 calc R U . . .
H7RC H 0.288400 0.749705 0.804055 0.130 Uiso 1 1 calc R U . . .
C8R C 0.1706(2) 0.59841(18) 0.7505(3) 0.0769(10) Uani 1 1 d . . . . .
H8RA H 0.109281 0.618800 0.718373 0.115 Uiso 1 1 calc R U . . .
H8RB H 0.179654 0.556245 0.708465 0.115 Uiso 1 1 calc R U . . .
H8RC H 0.173013 0.586830 0.830485 0.115 Uiso 1 1 calc R U . . .
N9R N 0.34148(16) 0.61493(12) 0.79335(18) 0.0493(6) Uani 1 1 d . . . . .
O10R O 0.37594(15) 0.61468(12) 0.90092(15) 0.0727(7) Uani 1 1 d . . . . .
C11R C 0.37878(18) 0.58048(14) 0.7115(2) 0.0402(7) Uani 1 1 d . . . . .
C12R C 0.45781(18) 0.53030(14) 0.7313(2) 0.0387(7) Uani 1 1 d . . . . .
C13R C 0.53014(18) 0.53605(15) 0.6690(2) 0.0414(7) Uani 1 1 d . . . . .
H13A H 0.528269 0.573882 0.618079 0.050 Uiso 1 1 calc R U . . .
N14R N 0.60285(14) 0.49015(12) 0.67797(16) 0.0405(5) Uani 1 1 d . . . . .
C15R C 0.6046(2) 0.43704(15) 0.7539(2) 0.0504(7) Uani 1 1 d . . . . .
H15A H 0.654858 0.404773 0.761650 0.061 Uiso 1 1 calc R U . . .
C16R C 0.5369(2) 0.42743(15) 0.8208(2) 0.0520(8) Uani 1 1 d . . . . .
H16A H 0.542631 0.390423 0.873790 0.062 Uiso 1 1 calc R U . . .
C17R C 0.4595(2) 0.47348(15) 0.8085(2) 0.0452(7) Uani 1 1 d . . . . .
O18R O 0.38416(13) 0.46791(11) 0.85903(15) 0.0606(6) Uani 1 1 d . . . . .
C19R C 0.3806(2) 0.41125(18) 0.9398(3) 0.0766(10) Uani 1 1 d . . . . .
H19A H 0.437062 0.412031 1.001256 0.092 Uiso 1 1 calc R U . . .
H19B H 0.377513 0.365848 0.900774 0.092 Uiso 1 1 calc R U . . .
C20R C 0.2916(3) 0.4232(2) 0.9883(3) 0.1186(15) Uani 1 1 d . . . . .
H20A H 0.285967 0.386531 1.042999 0.178 Uiso 1 1 calc R U . . .
H20B H 0.295650 0.468342 1.026405 0.178 Uiso 1 1 calc R U . . .
H20C H 0.236417 0.422403 0.926455 0.178 Uiso 1 1 calc R U . . .

loop_
_atom_site_aniso_label
_atom_site_aniso_U_11
_atom_site_aniso_U_22
_atom_site_aniso_U_33
_atom_site_aniso_U_23
_atom_site_aniso_U_13
_atom_site_aniso_U_12
Cu 0.03926(19) 0.0459(2) 0.04220(18) 0.00371(19) 0.00401(13) -0.00164(18)
O1 0.0564(14) 0.0596(15) 0.0710(14) -0.0017(12) 0.0014(11) 0.0063(11)
C1 0.085(4) 0.074(3) 0.088(4) -0.018(3) 0.022(3) -0.005(3)
F1 0.231(15) 0.095(7) 0.178(11) -0.062(8) 0.137(12) -0.038(9)
F2 0.073(5) 0.104(6) 0.251(19) -0.071(11) 0.041(9) -0.031(4)
F3 0.32(2) 0.066(6) 0.155(11) 0.032(7) -0.072(15) -0.040(10)
F1A 0.214(16) 0.086(5) 0.120(8) -0.048(6) -0.067(9) -0.011(10)
F2A 0.172(10) 0.078(6) 0.147(11) 0.006(6) 0.054(10) -0.039(6)
F3A 0.114(5) 0.067(6) 0.191(10) -0.069(8) 0.018(7) 0.018(4)
C2 0.056(2) 0.058(2) 0.0521(19) -0.0131(18) 0.0122(16) -0.0070(19)
C3 0.056(2) 0.068(2) 0.0526(19) -0.0131(19) -0.0079(16) 0.001(2)
C4 0.0459(19) 0.064(2) 0.0394(17) -0.0029(17) 0.0073(14) 0.0084(17)
C5 0.071(3) 0.082(3) 0.061(2) 0.004(2) -0.007(2) 0.011(2)
F4 0.172(3) 0.248(3) 0.1128(18) 0.112(2) 0.0712(18) 0.092(2)
F5 0.0900(16) 0.1225(19) 0.1198(17) -0.0042(15) -0.0507(14) 0.0194(14)
F6 0.1128(18) 0.0760(16) 0.1261(18) -0.0075(15) -0.0211(14) 0.0261(13)
O2 0.0492(13) 0.0637(14) 0.0529(12) -0.0065(11) -0.0068(10) -0.0022(11)
O3 0.0559(13) 0.0422(13) 0.0790(14) 0.0071(11) 0.0275(11) 0.0031(10)
C6 0.081(4) 0.064(4) 0.144(5) 0.015(4) 0.052(4) -0.016(3)
F7 0.045(3) 0.163(9) 0.152(6) 0.065(7) 0.003(4) -0.012(4)
F8 0.076(4) 0.032(3) 0.179(8) 0.031(5) 0.067(5) -0.007(3)
F9 0.190(13) 0.081(9) 0.258(16) -0.052(10) 0.188(12) -0.039(8)
F7A 0.196(12) 0.32(2) 0.350(17) 0.178(16) 0.208(12) 0.085(12)
F8A 0.134(14) 0.35(3) 0.46(4) -0.22(2) 0.176(19) -0.149(16)
F9A 0.076(4) 0.096(7) 0.26(2) 0.049(9) 0.095(7) 0.038(4)
C7 0.053(2) 0.048(2) 0.073(2) 0.0009(19) 0.0263(16) -0.0084(18)
C8 0.061(2) 0.043(2) 0.088(2) 0.0152(18) 0.0302(18) -0.0014(18)
C9 0.057(2) 0.046(2) 0.0541(18) 0.0065(17) 0.0059(16) 0.0001(18)
C10 0.071(3) 0.053(3) 0.123(4) 0.009(3) 0.022(3) -0.002(2)
F10 0.085(9) 0.078(6) 0.251(17) 0.039(9) 0.099(11) 0.029(6)
F11 0.113(7) 0.066(7) 0.173(10) -0.052(7) 0.026(7) 0.005(4)
F12 0.127(7) 0.090(6) 0.117(5) 0.046(4) 0.014(4) 0.035(4)
F10A 0.100(11) 0.119(9) 0.240(15) -0.028(9) -0.083(10) 0.034(8)
F11A 0.218(10) 0.122(6) 0.131(6) -0.032(6) 0.041(7) 0.083(6)
F12A 0.159(11) 0.059(7) 0.31(2) 0.062(11) 0.129(16) 0.031(6)
O4 0.0489(12) 0.0514(14) 0.0629(12) 0.0090(11) 0.0130(10) -0.0048(11)
O1R 0.0459(11) 0.0422(12) 0.0287(9) -0.0007(9) 0.0066(8) -0.0020(9)
N2R 0.0404(13) 0.0393(14) 0.0336(12) -0.0011(11) 0.0029(10) 0.0008(11)
C3R 0.0460(17) 0.0419(18) 0.0376(15) -0.0024(14) -0.0032(13) 0.0095(15)
C4R 0.072(2) 0.047(2) 0.069(2) 0.0006(17) -0.0064(17) 0.0017(18)
C5R 0.0518(19) 0.057(2) 0.0520(17) -0.0044(16) -0.0035(14) 0.0126(16)
C6R 0.0529(19) 0.061(2) 0.0430(16) -0.0066(16) 0.0053(14) 0.0174(17)
C7R 0.107(3) 0.087(3) 0.061(2) -0.023(2) 0.003(2) 0.043(2)
C8R 0.063(2) 0.111(3) 0.063(2) 0.002(2) 0.0257(17) 0.010(2)
N9R 0.0557(15) 0.0569(17) 0.0335(13) 0.0010(12) 0.0039(11) 0.0137(13)
O10R 0.0869(16) 0.0952(18) 0.0316(11) -0.0020(12) 0.0009(10) 0.0245(13)
C11R 0.0448(17) 0.0429(18) 0.0324(14) 0.0018(14) 0.0062(13) 0.0030(14)
C12R 0.0431(17) 0.0409(17) 0.0293(13) 0.0032(13) -0.0003(12) 0.0039(14)
C13R 0.0454(18) 0.0437(18) 0.0319(14) 0.0045(13) -0.0006(13) -0.0034(15)
N14R 0.0399(13) 0.0442(15) 0.0350(11) 0.0057(12) 0.0012(9) 0.0054(12)
C15R 0.0514(19) 0.051(2) 0.0475(16) 0.0097(16) 0.0065(14) 0.0104(15)
C16R 0.060(2) 0.050(2) 0.0462(16) 0.0150(15) 0.0114(15) 0.0091(16)
C17R 0.0502(18) 0.0502(19) 0.0355(15) 0.0055(14) 0.0090(13) 0.0041(15)
O18R 0.0603(13) 0.0701(15) 0.0573(12) 0.0264(11) 0.0260(10) 0.0154(11)
C19R 0.083(2) 0.078(3) 0.078(2) 0.038(2) 0.0385(19) 0.017(2)
C20R 0.121(3) 0.124(4) 0.134(3) 0.058(3) 0.083(3) 0.024(3)

loop_
_atom_type_symbol
_atom_type_description
_atom_type_scat_dispersion_real
_atom_type_scat_dispersion_imag
_atom_type_scat_source
C C 0.0033 0.0016 'International Tables Vol C Tables 4.2.6.8 and 6.1.1.4'
H H 0.0000 0.0000 'International Tables Vol C Tables 4.2.6.8 and 6.1.1.4'
Cu Cu 0.3201 1.2651 'International Tables Vol C Tables 4.2.6.8 and 6.1.1.4'
F F 0.0171 0.0103 'International Tables Vol C Tables 4.2.6.8 and 6.1.1.4'
N N 0.0061 0.0033 'International Tables Vol C Tables 4.2.6.8 and 6.1.1.4'
O O 0.0106 0.0060 'International Tables Vol C Tables 4.2.6.8 and 6.1.1.4'

loop_
_geom_angle_atom_site_label_1
_geom_angle_atom_site_label_2
_geom_angle_atom_site_label_3
_geom_angle
_geom_angle_site_symmetry_1
_geom_angle_site_symmetry_3
_geom_angle_publ_flag
O3 Cu O1R 92.65(7) . . ?
O3 Cu O1 88.41(8) . . ?
O1R Cu O1 178.19(7) . . ?
O3 Cu N14R 172.59(8) . 3_666 ?
O1R Cu N14R 87.34(7) . 3_666 ?
O1 Cu N14R 91.80(8) . 3_666 ?
O3 Cu O2 97.63(7) . . ?
O1R Cu O2 92.32(7) . . ?
O1 Cu O2 86.08(8) . . ?
N14R Cu O2 89.77(8) 3_666 . ?
O3 Cu O4 82.05(7) . . ?
O1R Cu O4 97.41(7) . . ?
O1 Cu O4 84.19(7) . . ?
N14R Cu O4 90.60(8) 3_666 . ?
O2 Cu O4 170.27(7) . . ?
C2 O1 Cu 128.4(2) . . ?
F2A C1 F3A 106.8(9) . . ?
F2A C1 F1A 106.2(9) . . ?
F3A C1 F1A 108.0(8) . . ?
F2 C1 F1 101.4(8) . . ?
F2 C1 F3 103.5(10) . . ?
F1 C1 F3 107.6(10) . . ?
F2A C1 C2 109.7(6) . . ?
F3A C1 C2 111.0(6) . . ?
F1A C1 C2 114.7(6) . . ?
F2 C1 C2 114.2(6) . . ?
F1 C1 C2 114.7(5) . . ?
F3 C1 C2 114.2(6) . . ?
O1 C2 C3 128.6(3) . . ?
O1 C2 C1 112.9(3) . . ?
C3 C2 C1 118.4(3) . . ?
C2 C3 C4 124.1(3) . . ?
O2 C4 C3 128.2(3) . . ?
O2 C4 C5 113.9(3) . . ?
C3 C4 C5 117.8(3) . . ?
F4 C5 F6 108.0(4) . . ?
F4 C5 F5 106.3(3) . . ?
F6 C5 F5 104.6(3) . . ?
F4 C5 C4 110.6(3) . . ?
F6 C5 C4 112.8(3) . . ?
F5 C5 C4 114.1(3) . . ?
C4 O2 Cu 122.7(2) . . ?
C7 O3 Cu 124.62(18) . . ?
F8A C6 F9A 115.1(15) . . ?
F9 C6 F8 108.8(9) . . ?
F8A C6 F7A 97.1(13) . . ?
F9A C6 F7A 102.8(12) . . ?
F9 C6 F7 110.9(11) . . ?
F8 C6 F7 100.8(9) . . ?
F8A C6 C7 113.1(8) . . ?
F9A C6 C7 118.4(9) . . ?
F9 C6 C7 114.3(8) . . ?
F8 C6 C7 115.4(5) . . ?
F7A C6 C7 107.0(7) . . ?
F7 C6 C7 105.7(6) . . ?
O3 C7 C8 129.3(3) . . ?
O3 C7 C6 111.7(3) . . ?
C8 C7 C6 119.0(3) . . ?
C7 C8 C9 122.7(3) . . ?
O4 C9 C8 127.3(3) . . ?
O4 C9 C10 115.6(3) . . ?
C8 C9 C10 117.1(3) . . ?
F12A C10 F10A 112.0(10) . . ?
F11 C10 F10 116.3(9) . . ?
F12A C10 F11A 100.7(9) . . ?
F10A C10 F11A 99.0(9) . . ?
F11 C10 F12 103.5(8) . . ?
F10 C10 F12 101.5(8) . . ?
F11 C10 C9 113.9(6) . . ?
F12A C10 C9 118.3(6) . . ?
F10A C10 C9 115.5(8) . . ?
F10 C10 C9 113.9(7) . . ?
F11A C10 C9 108.1(5) . . ?
F12 C10 C9 105.6(5) . . ?
C9 O4 Cu 116.99(18) . . ?
N2R O1R Cu 123.98(14) . . ?
O1R N2R C11R 124.9(2) . . ?
O1R N2R C3R 122.38(19) . . ?
C11R N2R C3R 111.8(2) . . ?
N2R C3R C5R 110.3(2) . . ?
N2R C3R C4R 105.2(2) . . ?
C5R C3R C4R 111.9(2) . . ?
N2R C3R C6R 100.1(2) . . ?
C5R C3R C6R 114.7(2) . . ?
C4R C3R C6R 113.4(2) . . ?
N9R C6R C8R 105.9(2) . . ?
N9R C6R C7R 110.7(2) . . ?
C8R C6R C7R 110.6(3) . . ?
N9R C6R C3R 99.4(2) . . ?
C8R C6R C3R 114.4(2) . . ?
C7R C6R C3R 115.0(3) . . ?
O10R N9R C11R 125.5(2) . . ?
O10R N9R C6R 123.1(2) . . ?
C11R N9R C6R 111.3(2) . . ?
N2R C11R N9R 108.4(2) . . ?
N2R C11R C12R 124.9(2) . . ?
N9R C11R C12R 126.7(2) . . ?
C13R C12R C17R 118.9(2) . . ?
C13R C12R C11R 119.8(2) . . ?
C17R C12R C11R 121.2(2) . . ?
N14R C13R C12R 123.5(2) . . ?
C13R N14R C15R 116.8(2) . . ?
C13R N14R Cu 119.30(18) . 3_666 ?
C15R N14R Cu 123.89(18) . 3_666 ?
N14R C15R C16R 124.0(3) . . ?
C15R C16R C17R 119.3(3) . . ?
O18R C17R C16R 126.6(3) . . ?
O18R C17R C12R 115.9(2) . . ?
C16R C17R C12R 117.4(3) . . ?
C17R O18R C19R 119.4(2) . . ?
O18R C19R C20R 106.3(3) . . ?

loop_
_geom_bond_atom_site_label_1
_geom_bond_atom_site_label_2
_geom_bond_distance
_geom_bond_site_symmetry_2
_geom_bond_publ_flag
Cu O3 1.9654(18) . ?
Cu O1R 1.9845(17) . ?
Cu O1 1.987(2) . ?
Cu N14R 2.022(2) 3_666 ?
Cu O2 2.2404(18) . ?
Cu O4 2.3534(19) . ?
O1 C2 1.262(3) . ?
C1 F2A 1.248(11) . ?
C1 F3A 1.272(9) . ?
C1 F1A 1.272(9) . ?
C1 F2 1.307(11) . ?
C1 F1 1.308(9) . ?
C1 F3 1.326(12) . ?
C1 C2 1.514(5) . ?
C2 C3 1.363(4) . ?
C3 C4 1.390(4) . ?
C4 O2 1.233(3) . ?
C4 C5 1.527(4) . ?
C5 F4 1.292(4) . ?
C5 F6 1.303(4) . ?
C5 F5 1.321(4) . ?
O3 C7 1.266(3) . ?
C6 F8A 1.115(14) . ?
C6 F9A 1.203(14) . ?
C6 F9 1.272(15) . ?
C6 F8 1.305(10) . ?
C6 F7A 1.360(12) . ?
C6 F7 1.415(13) . ?
C6 C7 1.525(5) . ?
C7 C8 1.367(4) . ?
C8 C9 1.401(4) . ?
C9 O4 1.225(3) . ?
C9 C10 1.535(4) . ?
C10 F11 1.216(9) . ?
C10 F12A 1.229(10) . ?
C10 F10A 1.237(12) . ?
C10 F10 1.247(10) . ?
C10 F11A 1.421(8) . ?
C10 F12 1.435(9) . ?
O1R N2R 1.300(2) . ?
N2R C11R 1.338(3) . ?
N2R C3R 1.502(3) . ?
C3R C5R 1.511(3) . ?
C3R C4R 1.526(4) . ?
C3R C6R 1.555(3) . ?
C6R N9R 1.501(3) . ?
C6R C8R 1.509(4) . ?
C6R C7R 1.514(4) . ?
N9R O10R 1.265(2) . ?
N9R C11R 1.354(3) . ?
C11R C12R 1.454(3) . ?
C12R C13R 1.379(3) . ?
C12R C17R 1.404(3) . ?
C13R N14R 1.338(3) . ?
N14R C15R 1.341(3) . ?
C15R C16R 1.370(3) . ?
C16R C17R 1.387(3) . ?
C17R O18R 1.327(3) . ?
O18R C19R 1.439(3) . ?
C19R C20R 1.503(4) . ?
